data_4343850
loop_
_publ_author_name
'Gaines, D.F.'
'Walsh, J.L.'
'Calabrese, J.C.'

_publ_section_title
;
 Low-temperature crystal and molecular structures of
 2-tetrahydroborato-2-berylla-nido-hexaborane(11) and
 2,2'-commo-Bis(2-berylla-nido-hexaborane(11))
;
_journal_name_full 'Inorganic Chemistry'
_journal_page_first 1242
_journal_page_last 1247
_journal_volume 17
_journal_year 1978
_chemical_formula_sum 'B6 Be H14'
_chemical_name_systematic 'B5 H10 Be B H4'
_space_group_IT_number 14
_symmetry_space_group_name_Hall '-P 2yn'
_symmetry_space_group_name_H-M 'P 1 21/n 1'
_cell_angle_alpha 90
_cell_angle_beta 98.09
_cell_angle_gamma 90
_cell_formula_units_Z 4
_cell_length_a 10.632
_cell_length_b 8.337
_cell_length_c 8.604
_cell_volume 755.060
_citation_journal_id_ASTM INOCAJ
_cod_data_source_file Gaines_INOCAJ_1978_340.cif
_cod_data_source_block H14B6Be1
_cod_original_cell_volume 755.0601
_cod_original_sg_symbol_Hall '-P 2ybc (x-z,y,z)'
_cod_original_formula_sum 'H14 B6 Be1'
_cod_database_code 4343850

loop_
_symmetry_equiv_pos_as_xyz
x,y,z
-x+1/2,y+1/2,-z+1/2
-x,-y,-z
x-1/2,-y-1/2,z-1/2

loop_
_atom_site_label
_atom_site_type_symbol
_atom_site_fract_x
_atom_site_fract_y
_atom_site_fract_z
_atom_site_occupancy
_atom_site_U_iso_or_equiv
H4 H 0.111 0.7337 0.1882 1 0.0
H5 H -0.03 0.7568 0.4431 1 0.0
B2 B 0.3268 0.8748 0.5536 1 0.0
H8 H 0.2657 0.67 0.3235 1 0.0
B4 B 0.1542 0.7312 0.307 1 0.0
H7 H 0.3796 0.7725 0.4787 1 0.0
H6 H 0.3207 0.7936 0.6582 1 0.0
H13 H 0.0494 0.9047 0.9015 1 0.0
Be1 Be 0.1722 0.8311 0.6579 1 0.0
H10 H 0.0991 0.6783 0.5893 1 0.0
H11 H 0.1374 0.9705 0.741 1 0.0
B6 B 0.1455 0.9042 0.8601 1 0.0
H1 H 0.1473 0.0129 0.3893 1 0.0
H3 H 0.3587 0.8548 0.2699 1 0.0
H9 H 0.1017 0.634 0.3901 1 0.0
H2 H 0.3907 0.97271 0.5831 1 0.0
B1 B 0.1781 0.8965 0.4304 1 0.0
B5 B 0.0692 0.7435 0.4704 1 0.0
B3 B 0.3057 0.8086 0.3561 1 0.0
H14 H 0.2238 0.959 0.9379 1 0.0
H12 H 0.1731 0.7739 0.8234 1 0.0
